data_1577121
loop_
_publ_author_name
'Olguin, Catherine'
'Tabacaru, Christian'
'Besse, Lennart'
'Simon, Martin'
'Golz, Christopher'
'Humanes, Marcos'
'Fernandez-Rodriguez, Manuel A.'
'Garc\'ia-Garc\'ia, Patricia'
'M\"ucke, Maike'
'Mata, Ricardo A.'
'Alcarazo, Manuel'

_publ_section_title
;
 Enantioselective Synthesis of Configurationally Stable [5]helicenes
 Containing 1,2-Azaborine Units
;
_journal_name_full 'Chemical Science'
_journal_paper_doi 10.1039/D6SC02344D
_journal_year 2026
_chemical_formula_moiety 'C31 H19 B F3 N'
_chemical_formula_sum 'C31 H19 B F3 N'
_chemical_formula_weight 473.28
_space_group_crystal_system monoclinic
_space_group_IT_number 14
_space_group_name_Hall '-P 2ybc'
_space_group_name_H-M_alt 'P 1 21/c 1'
_atom_sites_solution_hydrogens difmap
_atom_sites_solution_primary dual
_audit_creation_date 2025-06-24
_audit_creation_method
;FinalCif V152 by Daniel Kratzert, Freiburg 2025, 
https://dkratzert.de/finalcif.html
;
_audit_update_record
;
2025-11-28 deposited with the CCDC.	2026-04-23 downloaded from the CCDC.
;
_cell_angle_alpha 90
_cell_angle_beta 94.591(2)
_cell_angle_gamma 90
_cell_formula_units_Z 4
_cell_length_a 21.3134(10)
_cell_length_b 14.1947(6)
_cell_length_c 7.4674(3)
_cell_measurement_reflns_used 9950
_cell_measurement_temperature 100.00
_cell_measurement_theta_max 30.48
_cell_measurement_theta_min 2.39
_cell_volume 2251.92(17)
_computing_cell_refinement 'SAINT V8.41 (?, 2016)'
_computing_data_collection 'Bruker BIS 8.5.5.6/2024-10-24 and APEX6 2024.9-1'
_computing_data_reduction 'SAINT V8.41 (?, 2016)'
_computing_molecular_graphics 'Olex2 1.5 (Dolomanov et al., 2009)'
_computing_publication_material 'Olex2 1.5 (Dolomanov et al., 2009)'
_computing_structure_refinement 'XL  (Sheldrick, 2008)'
_computing_structure_solution 'SHELXT 2018/2 (Sheldrick, 2018)'
_diffrn_ambient_environment N~2~
_diffrn_ambient_temperature 100.00
_diffrn_detector CPAD
_diffrn_detector_area_resol_mean 7.41
_diffrn_detector_type 'Bruker PHOTON III'
_diffrn_measured_fraction_theta_full 1.000
_diffrn_measured_fraction_theta_max 0.999
_diffrn_measurement_device 'four-circle diffractometer'
_diffrn_measurement_device_type 'Bruker D8 VENTURE dual wavelength Mo/Ag'
_diffrn_measurement_method '\w and \f scans'
_diffrn_measurement_specimen_support 'MiTeGen micromount'
_diffrn_radiation_monochromator 'mirror optics'
_diffrn_radiation_probe x-ray
_diffrn_radiation_type MoK\a
_diffrn_radiation_wavelength 0.71073
_diffrn_reflns_av_R_equivalents 0.0448
_diffrn_reflns_av_unetI/netI 0.0207
_diffrn_reflns_Laue_measured_fraction_full 1.000
_diffrn_reflns_Laue_measured_fraction_max 0.999
_diffrn_reflns_limit_h_max 30
_diffrn_reflns_limit_h_min -30
_diffrn_reflns_limit_k_max 19
_diffrn_reflns_limit_k_min -20
_diffrn_reflns_limit_l_max 10
_diffrn_reflns_limit_l_min -9
_diffrn_reflns_number 78638
_diffrn_reflns_point_group_measured_fraction_full 1.000
_diffrn_reflns_point_group_measured_fraction_max 0.999
_diffrn_reflns_theta_full 25.242
_diffrn_reflns_theta_max 30.521
_diffrn_reflns_theta_min 1.917
_diffrn_source 'microfocus sealed X-ray tube'
_diffrn_source_current 1.4
_diffrn_source_power 0.07
_diffrn_source_type 'Incoatec I\ms'
_diffrn_source_voltage 50.0
_diffrn_standards_number 0
_exptl_absorpt_coefficient_mu 0.098
_exptl_absorpt_correction_T_max 0.7461
_exptl_absorpt_correction_T_min 0.7121
_exptl_absorpt_correction_type numerical
_exptl_absorpt_process_details
;
SADABS-2016/2 (Bruker,2016/2) was used for absorption correction.
wR2(int) was 0.1437 before and 0.0449 after correction.
The Ratio of minimum to maximum transmission is 0.9544.
The \l/2 correction factor is Not present.
;
_exptl_crystal_colour colourless
_exptl_crystal_colour_primary colourless
_exptl_crystal_density_diffrn 1.396
_exptl_crystal_description needle
_exptl_crystal_F_000 976
_exptl_crystal_size_max 0.649
_exptl_crystal_size_mid 0.067
_exptl_crystal_size_min 0.053
_refine_diff_density_max 0.431
_refine_diff_density_min -0.293
_refine_diff_density_rms 0.051
_refine_ls_extinction_method none
_refine_ls_goodness_of_fit_ref 1.042
_refine_ls_hydrogen_treatment refall
_refine_ls_matrix_type full
_refine_ls_number_parameters 401
_refine_ls_number_reflns 6887
_refine_ls_number_restraints 0
_refine_ls_restrained_S_all 1.042
_refine_ls_R_factor_all 0.0505
_refine_ls_R_factor_gt 0.0400
_refine_ls_shift/su_max 0.001
_refine_ls_shift/su_mean 0.000
_refine_ls_structure_factor_coef Fsqd
_refine_ls_weighting_details 'w=1/[\s^2^(Fo^2^)+(0.0541P)^2^+0.8505P] where P=(Fo^2^+2Fc^2^)/3'
_refine_ls_weighting_scheme calc
_refine_ls_wR_factor_gt 0.1005
_refine_ls_wR_factor_ref 0.1087
_reflns_Friedel_coverage 0.000
_reflns_number_gt 5774
_reflns_number_total 6887
_reflns_threshold_expression 'I > 2\s(I)'
_cod_data_source_file d6sc02344d2.cif
_cod_data_source_block 2692_p21c
_cod_database_code 1577121
_shelx_shelxl_version_number 2019/3
_shelx_space_group_comment
;
The symmetry employed for this shelxl refinement is uniquely defined
by the following loop, which should always be used as a source of
symmetry information in preference to the above space-group names.
They are only intended as comments.
;
_shelx_estimated_absorpt_t_min 0.939
_shelx_estimated_absorpt_t_max 0.995
_diffrn_measurement_ambient_temperature_device_make 'Oxford Cryostream 800'
_olex2_refinement_description
;
;
_olex2_submission_special_instructions 'No special instructions were received'

loop_
_space_group_symop_operation_xyz
'x, y, z'
'-x, y+1/2, -z+1/2'
'-x, -y, -z'
'x, -y-1/2, z-1/2'

loop_
_atom_site_label
_atom_site_type_symbol
_atom_site_fract_x
_atom_site_fract_y
_atom_site_fract_z
_atom_site_U_iso_or_equiv
_atom_site_adp_type
_atom_site_occupancy
_atom_site_site_symmetry_order
_atom_site_calc_flag
_atom_site_refinement_flags_posn
_atom_site_refinement_flags_adp
_atom_site_refinement_flags_occupancy
_atom_site_disorder_assembly
_atom_site_disorder_group
F1 F 0.49520(4) 0.64825(6) 0.98226(10) 0.02854(17) Uani 1 1 d . . . . .
F2 F 0.45649(3) 0.67537(6) 0.71242(10) 0.02693(16) Uani 1 1 d . . . . .
F3 F 0.52220(4) 0.77333(5) 0.84473(11) 0.02856(17) Uani 1 1 d . . . . .
N1 N 0.77194(4) -0.03312(6) 0.61814(11) 0.01224(16) Uani 1 1 d . . . . .
C1 C 0.50971(5) 0.68150(8) 0.82136(15) 0.0196(2) Uani 1 1 d . . . . .
C2 C 0.56317(5) 0.62761(7) 0.75247(14) 0.01568(19) Uani 1 1 d . . . . .
C3 C 0.62303(5) 0.66662(7) 0.76072(15) 0.0176(2) Uani 1 1 d . . . . .
H3 H 0.6301(7) 0.7299(11) 0.808(2) 0.025(4) Uiso 1 1 d . . . . .
C4 C 0.67304(5) 0.61337(7) 0.70821(15) 0.01693(19) Uani 1 1 d . . . . .
H4 H 0.7145(8) 0.6395(11) 0.717(2) 0.028(4) Uiso 1 1 d . . . . .
C5 C 0.66342(5) 0.52101(7) 0.64750(13) 0.01460(18) Uani 1 1 d . . . . .
C6 C 0.60257(5) 0.48270(7) 0.63800(14) 0.0177(2) Uani 1 1 d . . . . .
H6 H 0.5950(7) 0.4178(11) 0.597(2) 0.023(4) Uiso 1 1 d . . . . .
C7 C 0.55269(5) 0.53578(8) 0.69143(15) 0.0183(2) Uani 1 1 d . . . . .
H7 H 0.5108(8) 0.5079(11) 0.685(2) 0.027(4) Uiso 1 1 d . . . . .
C8 C 0.71604(5) 0.46754(7) 0.59661(14) 0.01583(19) Uani 1 1 d . . . . .
C9 C 0.76115(5) 0.42522(7) 0.55209(13) 0.01476(18) Uani 1 1 d . . . . .
C10 C 0.81798(5) 0.38709(7) 0.49178(13) 0.01346(18) Uani 1 1 d . . . . .
C11 C 0.82624(5) 0.29090(7) 0.45044(13) 0.01292(17) Uani 1 1 d . . . . .
C12 C 0.77725(5) 0.21852(7) 0.47152(13) 0.01260(17) Uani 1 1 d . . . . .
C13 C 0.79601(5) 0.12996(7) 0.53404(13) 0.01262(17) Uani 1 1 d . . . . .
H13 H 0.8402(7) 0.1188(10) 0.5702(18) 0.014(3) Uiso 1 1 d . . . . .
C14 C 0.75250(5) 0.05796(7) 0.55874(12) 0.01225(17) Uani 1 1 d . . . . .
C15 C 0.68764(5) 0.07972(7) 0.54067(13) 0.01320(18) Uani 1 1 d . . . . .
C16 C 0.66917(5) 0.16827(7) 0.46915(14) 0.01482(18) Uani 1 1 d . . . . .
H16 H 0.6242(7) 0.1813(10) 0.449(2) 0.017(3) Uiso 1 1 d . . . . .
C17 C 0.71251(5) 0.23579(7) 0.43033(13) 0.01432(18) Uani 1 1 d . . . . .
H17 H 0.6985(7) 0.2951(10) 0.3771(19) 0.017(3) Uiso 1 1 d . . . . .
C18 C 0.64190(5) 0.01530(7) 0.60393(14) 0.01556(19) Uani 1 1 d . . . . .
H18 H 0.5976(7) 0.0326(10) 0.5813(19) 0.017(3) Uiso 1 1 d . . . . .
C19 C 0.66015(5) -0.06283(7) 0.69796(14) 0.01638(19) Uani 1 1 d . . . . .
H19 H 0.6273(7) -0.1021(11) 0.748(2) 0.025(4) Uiso 1 1 d . . . . .
C20 C 0.88406(5) 0.26385(7) 0.38873(14) 0.01544(19) Uani 1 1 d . . . . .
H20 H 0.8906(7) 0.1977(11) 0.353(2) 0.025(4) Uiso 1 1 d . . . . .
C21 C 0.93199(5) 0.32825(8) 0.36833(15) 0.0186(2) Uani 1 1 d . . . . .
H21 H 0.9708(8) 0.3087(11) 0.321(2) 0.027(4) Uiso 1 1 d . . . . .
C22 C 0.92359(5) 0.42257(8) 0.41026(15) 0.0187(2) Uani 1 1 d . . . . .
H22 H 0.9570(8) 0.4696(11) 0.397(2) 0.028(4) Uiso 1 1 d . . . . .
C23 C 0.86718(5) 0.45138(7) 0.47219(14) 0.01612(19) Uani 1 1 d . . . . .
H23 H 0.8599(7) 0.5188(10) 0.5001(19) 0.017(3) Uiso 1 1 d . . . . .
C24 C 0.83241(5) -0.06721(7) 0.58625(13) 0.01297(18) Uani 1 1 d . . . . .
C25 C 0.86546(5) -0.03436(7) 0.44294(14) 0.01497(19) Uani 1 1 d . . . . .
H25 H 0.8455(7) 0.0081(10) 0.3572(19) 0.017(3) Uiso 1 1 d . . . . .
C26 C 0.92583(5) -0.06544(8) 0.42066(15) 0.0182(2) Uani 1 1 d . . . . .
H26 H 0.9487(7) -0.0407(11) 0.321(2) 0.025(4) Uiso 1 1 d . . . . .
C27 C 0.95511(5) -0.13116(8) 0.53952(16) 0.0202(2) Uani 1 1 d . . . . .
H27 H 0.9993(8) -0.1502(11) 0.525(2) 0.027(4) Uiso 1 1 d . . . . .
C28 C 0.92105(5) -0.16992(7) 0.67086(15) 0.0186(2) Uani 1 1 d . . . . .
H28 H 0.9393(7) -0.2187(11) 0.751(2) 0.024(4) Uiso 1 1 d . . . . .
C29 C 0.85885(5) -0.14164(7) 0.69327(14) 0.01508(19) Uani 1 1 d . . . . .
C30 C 0.82162(5) -0.19175(7) 0.81583(14) 0.0172(2) Uani 1 1 d . . . . .
H30 H 0.8422(7) -0.2399(11) 0.888(2) 0.024(4) Uiso 1 1 d . . . . .
C31 C 0.75946(5) -0.17409(7) 0.82102(14) 0.0171(2) Uani 1 1 d . . . . .
H31 H 0.7360(7) -0.2125(11) 0.901(2) 0.025(4) Uiso 1 1 d . . . . .
B1 B 0.72956(5) -0.09084(8) 0.71470(15) 0.0147(2) Uani 1 1 d . . . . .

loop_
_atom_site_aniso_label
_atom_site_aniso_U_11
_atom_site_aniso_U_22
_atom_site_aniso_U_33
_atom_site_aniso_U_23
_atom_site_aniso_U_13
_atom_site_aniso_U_12
F1 0.0249(4) 0.0391(4) 0.0230(3) 0.0020(3) 0.0104(3) 0.0047(3)
F2 0.0161(3) 0.0331(4) 0.0311(4) -0.0012(3) -0.0012(3) 0.0057(3)
F3 0.0245(4) 0.0198(3) 0.0423(4) -0.0067(3) 0.0085(3) 0.0041(3)
N1 0.0134(4) 0.0095(3) 0.0139(4) -0.0005(3) 0.0013(3) 0.0006(3)
C1 0.0163(5) 0.0211(5) 0.0218(5) -0.0004(4) 0.0029(4) 0.0022(4)
C2 0.0150(4) 0.0163(5) 0.0160(4) 0.0005(3) 0.0023(3) 0.0023(3)
C3 0.0183(5) 0.0133(4) 0.0217(5) -0.0007(4) 0.0048(4) 0.0004(4)
C4 0.0161(5) 0.0140(4) 0.0212(5) 0.0000(4) 0.0051(4) -0.0004(4)
C5 0.0171(4) 0.0136(4) 0.0133(4) 0.0014(3) 0.0025(3) 0.0022(3)
C6 0.0195(5) 0.0145(5) 0.0189(5) -0.0021(4) 0.0002(4) -0.0006(4)
C7 0.0159(5) 0.0194(5) 0.0192(5) -0.0015(4) 0.0003(4) -0.0018(4)
C8 0.0197(5) 0.0133(4) 0.0146(4) 0.0009(3) 0.0022(4) 0.0004(4)
C9 0.0193(5) 0.0112(4) 0.0138(4) 0.0010(3) 0.0011(3) -0.0002(3)
C10 0.0157(4) 0.0124(4) 0.0121(4) 0.0014(3) 0.0003(3) 0.0010(3)
C11 0.0146(4) 0.0117(4) 0.0123(4) 0.0013(3) 0.0000(3) 0.0014(3)
C12 0.0143(4) 0.0122(4) 0.0114(4) -0.0008(3) 0.0013(3) 0.0010(3)
C13 0.0132(4) 0.0120(4) 0.0126(4) -0.0009(3) 0.0007(3) 0.0013(3)
C14 0.0149(4) 0.0108(4) 0.0110(4) -0.0009(3) 0.0005(3) 0.0011(3)
C15 0.0143(4) 0.0126(4) 0.0126(4) -0.0022(3) 0.0006(3) 0.0000(3)
C16 0.0139(4) 0.0149(4) 0.0154(4) -0.0016(3) -0.0003(3) 0.0021(3)
C17 0.0157(4) 0.0124(4) 0.0146(4) -0.0005(3) -0.0006(3) 0.0026(3)
C18 0.0138(4) 0.0159(4) 0.0172(4) -0.0031(4) 0.0021(3) -0.0016(3)
C19 0.0168(4) 0.0146(4) 0.0182(5) -0.0019(4) 0.0042(4) -0.0028(4)
C20 0.0160(4) 0.0132(4) 0.0172(4) 0.0012(3) 0.0021(3) 0.0030(3)
C21 0.0147(4) 0.0187(5) 0.0228(5) 0.0035(4) 0.0036(4) 0.0024(4)
C22 0.0170(5) 0.0169(5) 0.0221(5) 0.0026(4) 0.0013(4) -0.0026(4)
C23 0.0187(5) 0.0131(4) 0.0165(4) 0.0015(3) 0.0008(4) -0.0002(4)
C24 0.0137(4) 0.0108(4) 0.0144(4) -0.0021(3) 0.0006(3) 0.0004(3)
C25 0.0169(4) 0.0126(4) 0.0155(4) 0.0001(3) 0.0020(3) 0.0015(3)
C26 0.0176(5) 0.0159(5) 0.0215(5) -0.0001(4) 0.0050(4) 0.0012(4)
C27 0.0171(5) 0.0178(5) 0.0258(5) 0.0001(4) 0.0027(4) 0.0042(4)
C28 0.0203(5) 0.0136(5) 0.0215(5) 0.0008(4) 0.0001(4) 0.0042(4)
C29 0.0181(5) 0.0110(4) 0.0160(4) -0.0008(3) 0.0004(4) 0.0012(3)
C30 0.0229(5) 0.0114(4) 0.0174(5) 0.0014(3) 0.0015(4) 0.0008(4)
C31 0.0221(5) 0.0121(4) 0.0173(5) 0.0003(3) 0.0033(4) -0.0021(4)
B1 0.0176(5) 0.0115(5) 0.0151(5) -0.0016(4) 0.0023(4) -0.0017(4)

loop_
_atom_type_symbol
_atom_type_description
_atom_type_scat_dispersion_real
_atom_type_scat_dispersion_imag
_atom_type_scat_source
C C 0.0033 0.0016 'International Tables Vol C Tables 4.2.6.8 and 6.1.1.4'
H H 0.0000 0.0000 'International Tables Vol C Tables 4.2.6.8 and 6.1.1.4'
B B 0.0013 0.0007 'International Tables Vol C Tables 4.2.6.8 and 6.1.1.4'
N N 0.0061 0.0033 'International Tables Vol C Tables 4.2.6.8 and 6.1.1.4'
F F 0.0171 0.0103 'International Tables Vol C Tables 4.2.6.8 and 6.1.1.4'

loop_
_exptl_crystal_face_index_h
_exptl_crystal_face_index_k
_exptl_crystal_face_index_l
_exptl_crystal_face_perp_dist
1.00 -1.00 -2.00 0.1700
2.00 0.00 -1.00 0.1390
-2.00 2.00 -1.00 0.1250
1.00 2.00 0.00 0.0210
0.00 -1.00 0.00 0.0100
-1.00 2.00 0.00 0.0340
-1.00 1.00 0.00 0.0360
1.00 -1.00 0.00 0.0010
-1.00 0.00 0.00 0.0250
1.00 0.00 0.00 0.0080
-2.00 0.00 1.00 0.2880
2.00 -2.00 1.00 0.1850
-1.00 1.00 2.00 0.3160
-2.00 1.00 2.00 0.3090

loop_
_geom_angle_atom_site_label_1
_geom_angle_atom_site_label_2
_geom_angle_atom_site_label_3
_geom_angle
_geom_angle_site_symmetry_1
_geom_angle_site_symmetry_3
_geom_angle_publ_flag
C14 N1 B1 119.45(8) . . ?
C24 N1 C14 120.43(8) . . ?
C24 N1 B1 120.11(8) . . ?
F1 C1 C2 111.23(9) . . ?
F2 C1 F1 105.89(9) . . ?
F2 C1 C2 112.79(9) . . ?
F3 C1 F1 106.36(9) . . ?
F3 C1 F2 106.92(9) . . ?
F3 C1 C2 113.16(9) . . ?
C3 C2 C1 120.21(10) . . ?
C3 C2 C7 120.70(10) . . ?
C7 C2 C1 118.95(9) . . ?
C2 C3 H3 119.9(9) . . ?
C2 C3 C4 119.61(10) . . ?
C4 C3 H3 120.4(9) . . ?
C3 C4 H4 119.8(10) . . ?
C3 C4 C5 120.43(10) . . ?
C5 C4 H4 119.8(10) . . ?
C4 C5 C6 119.42(9) . . ?
C4 C5 C8 119.10(9) . . ?
C6 C5 C8 121.48(9) . . ?
C5 C6 H6 120.6(9) . . ?
C7 C6 C5 120.10(10) . . ?
C7 C6 H6 119.3(9) . . ?
C2 C7 H7 121.2(10) . . ?
C6 C7 C2 119.73(10) . . ?
C6 C7 H7 119.0(10) . . ?
C9 C8 C5 177.90(11) . . ?
C8 C9 C10 172.17(11) . . ?
C11 C10 C9 123.85(9) . . ?
C23 C10 C9 116.35(9) . . ?
C23 C10 C11 119.80(9) . . ?
C10 C11 C12 123.03(9) . . ?
C20 C11 C10 117.63(9) . . ?
C20 C11 C12 119.33(9) . . ?
C13 C12 C11 118.48(9) . . ?
C13 C12 C17 118.74(9) . . ?
C17 C12 C11 122.78(9) . . ?
C12 C13 H13 119.1(8) . . ?
C12 C13 C14 121.90(9) . . ?
C14 C13 H13 118.8(8) . . ?
C13 C14 N1 121.74(9) . . ?
C13 C14 C15 118.73(9) . . ?
C15 C14 N1 119.24(9) . . ?
C14 C15 C18 120.78(9) . . ?
C16 C15 C14 118.21(9) . . ?
C16 C15 C18 120.90(9) . . ?
C15 C16 H16 118.0(8) . . ?
C17 C16 C15 121.90(9) . . ?
C17 C16 H16 120.1(8) . . ?
C12 C17 H17 120.3(8) . . ?
C16 C17 C12 119.58(9) . . ?
C16 C17 H17 120.1(8) . . ?
C15 C18 H18 116.9(8) . . ?
C19 C18 C15 121.03(9) . . ?
C19 C18 H18 122.0(8) . . ?
C18 C19 H19 118.4(9) . . ?
C18 C19 B1 119.49(9) . . ?
B1 C19 H19 122.1(9) . . ?
C11 C20 H20 119.7(9) . . ?
C21 C20 C11 121.95(9) . . ?
C21 C20 H20 118.3(9) . . ?
C20 C21 H21 120.7(10) . . ?
C20 C21 C22 120.02(10) . . ?
C22 C21 H21 119.2(10) . . ?
C21 C22 H22 121.5(9) . . ?
C23 C22 C21 119.41(10) . . ?
C23 C22 H22 119.1(9) . . ?
C10 C23 H23 118.2(8) . . ?
C22 C23 C10 121.19(10) . . ?
C22 C23 H23 120.6(8) . . ?
C25 C24 N1 122.22(9) . . ?
C25 C24 C29 118.44(9) . . ?
C29 C24 N1 119.18(9) . . ?
C24 C25 H25 119.7(8) . . ?
C26 C25 C24 120.87(9) . . ?
C26 C25 H25 119.4(8) . . ?
C25 C26 H26 119.8(9) . . ?
C25 C26 C27 120.55(10) . . ?
C27 C26 H26 119.6(9) . . ?
C26 C27 H27 119.5(9) . . ?
C28 C27 C26 118.88(10) . . ?
C28 C27 H27 121.6(9) . . ?
C27 C28 H28 120.8(9) . . ?
C27 C28 C29 121.64(10) . . ?
C29 C28 H28 117.6(9) . . ?
C24 C29 C30 120.76(9) . . ?
C28 C29 C24 118.83(9) . . ?
C28 C29 C30 120.31(9) . . ?
C29 C30 H30 117.4(9) . . ?
C31 C30 C29 121.04(10) . . ?
C31 C30 H30 121.5(9) . . ?
C30 C31 H31 117.7(9) . . ?
C30 C31 B1 119.71(10) . . ?
B1 C31 H31 122.4(9) . . ?
N1 B1 C19 116.69(9) . . ?
N1 B1 C31 116.25(9) . . ?
C19 B1 C31 127.06(9) . . ?

loop_
_geom_bond_atom_site_label_1
_geom_bond_atom_site_label_2
_geom_bond_distance
_geom_bond_site_symmetry_2
_geom_bond_publ_flag
F1 C1 1.3496(13) . ?
F2 C1 1.3447(13) . ?
F3 C1 1.3391(13) . ?
N1 C14 1.4179(12) . ?
N1 C24 1.4146(12) . ?
N1 B1 1.4531(14) . ?
C1 C2 1.4973(15) . ?
C2 C3 1.3876(15) . ?
C2 C7 1.3930(15) . ?
C3 H3 0.974(16) . ?
C3 C4 1.3886(14) . ?
C4 H4 0.955(17) . ?
C4 C5 1.3968(14) . ?
C5 C6 1.4029(15) . ?
C5 C8 1.4306(14) . ?
C6 H6 0.979(16) . ?
C6 C7 1.3873(15) . ?
C7 H7 0.975(17) . ?
C8 C9 1.2028(15) . ?
C9 C10 1.4318(14) . ?
C10 C11 1.4140(14) . ?
C10 C23 1.4066(14) . ?
C11 C12 1.4821(14) . ?
C11 C20 1.4033(14) . ?
C12 C13 1.3886(13) . ?
C12 C17 1.4110(14) . ?
C13 H13 0.972(14) . ?
C13 C14 1.4021(13) . ?
C14 C15 1.4124(13) . ?
C15 C16 1.4094(14) . ?
C15 C18 1.4433(14) . ?
C16 H16 0.977(15) . ?
C16 C17 1.3779(14) . ?
C17 H17 0.968(15) . ?
C18 H18 0.978(15) . ?
C18 C19 1.3531(15) . ?
C19 H19 0.992(16) . ?
C19 B1 1.5271(16) . ?
C20 H20 0.989(16) . ?
C20 C21 1.3884(15) . ?
C21 H21 0.965(16) . ?
C21 C22 1.3898(16) . ?
C22 H22 0.986(17) . ?
C22 C23 1.3841(15) . ?
C23 H23 0.994(15) . ?
C24 C25 1.4069(14) . ?
C24 C29 1.4143(14) . ?
C25 H25 0.955(15) . ?
C25 C26 1.3827(14) . ?
C26 H26 0.990(16) . ?
C26 C27 1.3995(15) . ?
C27 H27 0.993(16) . ?
C27 C28 1.3804(16) . ?
C28 H28 0.975(16) . ?
C28 C29 1.4079(15) . ?
C29 C30 1.4455(15) . ?
C30 H30 0.956(16) . ?
C30 C31 1.3521(16) . ?
C31 H31 0.976(16) . ?
C31 B1 1.5336(16) . ?

loop_
_geom_torsion_atom_site_label_1
_geom_torsion_atom_site_label_2
_geom_torsion_atom_site_label_3
_geom_torsion_atom_site_label_4
_geom_torsion
_geom_torsion_site_symmetry_1
_geom_torsion_site_symmetry_2
_geom_torsion_site_symmetry_3
_geom_torsion_site_symmetry_4
_geom_torsion_publ_flag
F1 C1 C2 C3 -103.88(12) . . . . ?
F1 C1 C2 C7 71.91(13) . . . . ?
F2 C1 C2 C3 137.33(10) . . . . ?
F2 C1 C2 C7 -46.89(14) . . . . ?
F3 C1 C2 C3 15.78(15) . . . . ?
F3 C1 C2 C7 -168.43(10) . . . . ?
N1 C14 C15 C16 -175.49(8) . . . . ?
N1 C14 C15 C18 8.22(14) . . . . ?
N1 C24 C25 C26 176.63(9) . . . . ?
N1 C24 C29 C28 -174.78(9) . . . . ?
N1 C24 C29 C30 8.93(14) . . . . ?
C1 C2 C3 C4 175.45(10) . . . . ?
C1 C2 C7 C6 -175.86(10) . . . . ?
C2 C3 C4 C5 -0.06(16) . . . . ?
C3 C2 C7 C6 -0.10(16) . . . . ?
C3 C4 C5 C6 0.72(16) . . . . ?
C3 C4 C5 C8 -179.18(10) . . . . ?
C4 C5 C6 C7 -1.08(16) . . . . ?
C5 C6 C7 C2 0.77(16) . . . . ?
C7 C2 C3 C4 -0.26(16) . . . . ?
C8 C5 C6 C7 178.82(10) . . . . ?
C9 C10 C11 C12 -2.20(15) . . . . ?
C9 C10 C11 C20 178.55(9) . . . . ?
C9 C10 C23 C22 -178.30(10) . . . . ?
C10 C11 C12 C13 -141.71(10) . . . . ?
C10 C11 C12 C17 38.46(14) . . . . ?
C10 C11 C20 C21 0.06(15) . . . . ?
C11 C10 C23 C22 1.00(15) . . . . ?
C11 C12 C13 C14 179.56(9) . . . . ?
C11 C12 C17 C16 -173.88(9) . . . . ?
C11 C20 C21 C22 0.31(16) . . . . ?
C12 C11 C20 C21 -179.23(9) . . . . ?
C12 C13 C14 N1 178.33(9) . . . . ?
C12 C13 C14 C15 -7.92(14) . . . . ?
C13 C12 C17 C16 6.29(14) . . . . ?
C13 C14 C15 C16 10.60(14) . . . . ?
C13 C14 C15 C18 -165.69(9) . . . . ?
C14 N1 C24 C25 -25.47(14) . . . . ?
C14 N1 C24 C29 159.29(9) . . . . ?
C14 N1 B1 C19 17.83(13) . . . . ?
C14 N1 B1 C31 -162.78(9) . . . . ?
C14 C15 C16 C17 -5.13(15) . . . . ?
C14 C15 C18 C19 6.70(15) . . . . ?
C15 C16 C17 C12 -3.41(15) . . . . ?
C15 C18 C19 B1 -8.77(15) . . . . ?
C16 C15 C18 C19 -169.49(10) . . . . ?
C17 C12 C13 C14 -0.60(14) . . . . ?
C18 C15 C16 C17 171.15(9) . . . . ?
C18 C19 B1 N1 -3.26(15) . . . . ?
C18 C19 B1 C31 177.42(10) . . . . ?
C20 C11 C12 C13 37.53(13) . . . . ?
C20 C11 C12 C17 -142.30(10) . . . . ?
C20 C21 C22 C23 -0.02(17) . . . . ?
C21 C22 C23 C10 -0.63(16) . . . . ?
C23 C10 C11 C12 178.56(9) . . . . ?
C23 C10 C11 C20 -0.69(14) . . . . ?
C24 N1 C14 C13 -25.76(13) . . . . ?
C24 N1 C14 C15 160.52(9) . . . . ?
C24 N1 B1 C19 -163.10(9) . . . . ?
C24 N1 B1 C31 16.28(13) . . . . ?
C24 C25 C26 C27 0.67(16) . . . . ?
C24 C29 C30 C31 5.38(16) . . . . ?
C25 C24 C29 C28 9.79(14) . . . . ?
C25 C24 C29 C30 -166.49(9) . . . . ?
C25 C26 C27 C28 4.98(17) . . . . ?
C26 C27 C28 C29 -3.09(17) . . . . ?
C27 C28 C29 C24 -4.34(16) . . . . ?
C27 C28 C29 C30 171.96(10) . . . . ?
C28 C29 C30 C31 -170.85(10) . . . . ?
C29 C24 C25 C26 -8.09(15) . . . . ?
C29 C30 C31 B1 -8.39(16) . . . . ?
C30 C31 B1 N1 -2.18(15) . . . . ?
C30 C31 B1 C19 177.14(10) . . . . ?
B1 N1 C14 C13 153.30(9) . . . . ?
B1 N1 C14 C15 -20.42(13) . . . . ?
B1 N1 C24 C25 155.47(10) . . . . ?
B1 N1 C24 C29 -19.77(13) . . . . ?
